data_7210443
loop_
_publ_author_name
'Patra, Ranjan'
'Titi, Hatem M.'
'Goldberg, Israel'

_publ_section_title
;
 1D, 2D and 3D coordination polymers of
 5,5&#x2032;-methylenebis(oxy)dinicotinic acid with Co(ii), Mn(ii), Cu(ii)
 and Cd(ii) ions
;
_journal_issue 36
_journal_name_full CrystEngComm
_journal_page_first 7257
_journal_paper_doi 10.1039/c3ce41169a
_journal_volume 15
_journal_year 2013
_chemical_formula_moiety 'C13 H10 Cd N2 O7, C4 H9 N O'
_chemical_formula_sum 'C17 H19 Cd N3 O8'
_chemical_formula_weight 505.75
_chemical_name_systematic
; 
 ? 
;
_space_group_IT_number 14
_symmetry_cell_setting monoclinic
_symmetry_space_group_name_Hall '-P 2yn'
_symmetry_space_group_name_H-M 'P 1 21/n 1'
_atom_sites_solution_hydrogens geom
_atom_sites_solution_primary direct
_atom_sites_solution_secondary difmap
_audit_creation_method SHELXL-97
_cell_angle_alpha 90.00
_cell_angle_beta 94.3290(10)
_cell_angle_gamma 90.00
_cell_formula_units_Z 4
_cell_length_a 8.0452(2)
_cell_length_b 12.6682(4)
_cell_length_c 18.8489(6)
_cell_measurement_reflns_used 4282
_cell_measurement_temperature 110(2)
_cell_measurement_theta_max 28.31
_cell_measurement_theta_min 1.94
_cell_volume 1915.57(10)
_computing_cell_refinement 'Saint, Bruker-AXS'
_computing_data_collection 'Apex2, Bruker-AXS'
_computing_data_reduction 'Saint, Bruker-AXS'
_computing_structure_refinement 'SHELXL-97 (Sheldrick, 2008)'
_computing_structure_solution 'SHELXTL-2012 (Sheldrick, 2008)'
_diffrn_ambient_temperature 110(2)
_diffrn_detector_area_resol_mean 1.75
_diffrn_measured_fraction_theta_full 0.999
_diffrn_measured_fraction_theta_max 0.999
_diffrn_measurement_device_type 'ApexDuo, Bruker-AXS'
_diffrn_measurement_method '0.5 deg. \w and \f scans'
_diffrn_radiation_monochromator graphite
_diffrn_radiation_source 'fine-focus sealed tube'
_diffrn_radiation_type MoK\a
_diffrn_radiation_wavelength 0.71073
_diffrn_reflns_av_R_equivalents 0.0283
_diffrn_reflns_av_sigmaI/netI 0.0290
_diffrn_reflns_limit_h_max 10
_diffrn_reflns_limit_h_min -10
_diffrn_reflns_limit_k_max 16
_diffrn_reflns_limit_k_min -14
_diffrn_reflns_limit_l_max 24
_diffrn_reflns_limit_l_min -24
_diffrn_reflns_number 18819
_diffrn_reflns_theta_full 28.31
_diffrn_reflns_theta_max 28.31
_diffrn_reflns_theta_min 1.94
_diffrn_standards_number 0
_exptl_absorpt_coefficient_mu 1.192
_exptl_absorpt_correction_T_max 0.8901
_exptl_absorpt_correction_T_min 0.7965
_exptl_absorpt_correction_type multi-scan
_exptl_absorpt_process_details 'Apex2, Bruker-AXS'
_exptl_crystal_colour colorless
_exptl_crystal_density_diffrn 1.754
_exptl_crystal_density_method 'not measured'
_exptl_crystal_description plate
_exptl_crystal_F_000 1016
_exptl_crystal_size_max 0.20
_exptl_crystal_size_mid 0.15
_exptl_crystal_size_min 0.10
_refine_diff_density_max 0.537
_refine_diff_density_min -0.911
_refine_diff_density_rms 0.091
_refine_ls_extinction_method none
_refine_ls_goodness_of_fit_ref 1.009
_refine_ls_hydrogen_treatment constr
_refine_ls_matrix_type full
_refine_ls_number_parameters 265
_refine_ls_number_reflns 4759
_refine_ls_number_restraints 0
_refine_ls_restrained_S_all 1.009
_refine_ls_R_factor_all 0.0340
_refine_ls_R_factor_gt 0.0288
_refine_ls_shift/su_max 0.002
_refine_ls_shift/su_mean 0.000
_refine_ls_structure_factor_coef Fsqd
_refine_ls_weighting_details 'calc w=1/[\s^2^(Fo^2^)+(0.0288P)^2^+4.7755P] where P=(Fo^2^+2Fc^2^)/3'
_refine_ls_weighting_scheme calc
_refine_ls_wR_factor_gt 0.0696
_refine_ls_wR_factor_ref 0.0719
_reflns_number_gt 4282
_reflns_number_total 4759
_reflns_threshold_expression >2sigma(I)
_cod_data_source_file c3ce41169a.txt
_cod_data_source_block Compound-3
_cod_original_sg_symbol_H-M 'P 21/n'
_cod_database_code 7210443

loop_
_symmetry_equiv_pos_as_xyz
'x, y, z'
'-x+1/2, y+1/2, -z+1/2'
'-x, -y, -z'
'x-1/2, -y-1/2, z-1/2'

loop_
_atom_site_label
_atom_site_type_symbol
_atom_site_fract_x
_atom_site_fract_y
_atom_site_fract_z
_atom_site_U_iso_or_equiv
_atom_site_adp_type
_atom_site_occupancy
_atom_site_symmetry_multiplicity
_atom_site_calc_flag
_atom_site_refinement_flags
Cd1 Cd 0.89052(2) 0.833533(14) 0.880641(10) 0.00902(6) Uani 1 1 d .
O1 O 0.6236(2) 1.21259(14) 0.94868(10) 0.0152(4) Uani 1 1 d .
O2 O 0.4193(2) 1.32426(14) 0.89730(10) 0.0144(4) Uani 1 1 d .
O3 O 0.8520(2) 0.68115(14) 0.80952(11) 0.0189(4) Uani 1 1 d .
O4 O 0.7011(3) 0.68946(15) 0.90234(11) 0.0216(4) Uani 1 1 d .
O5 O 1.1752(2) 0.84007(14) 0.87424(10) 0.0148(4) Uani 1 1 d .
O6 O 1.0793(2) 0.99533(15) 0.90863(10) 0.0153(4) Uani 1 1 d .
O7 O 0.9337(3) 0.82448(15) 1.00264(11) 0.0213(4) Uani 1 1 d .
HO7A H 0.9355 0.8765 1.0316 0.032 Uiso 1 1 d R
HO7B H 0.9641 0.7738 1.0281 0.032 Uiso 1 1 d R
O8 O 1.0178(3) 0.35890(19) 0.92913(14) 0.0359(6) Uani 1 1 d .
N1 N 0.6635(3) 0.94245(17) 0.89799(12) 0.0113(4) Uani 1 1 d .
N2 N 0.6114(3) 1.40594(17) 0.73840(12) 0.0136(4) Uani 1 1 d .
N3 N 1.1100(3) 0.4795(2) 0.85546(15) 0.0284(6) Uani 1 1 d .
C1 C 0.6949(3) 1.0425(2) 0.91603(14) 0.0117(5) Uani 1 1 d .
H1 H 0.8075 1.0657 0.9210 0.014 Uiso 1 1 calc R
C2 C 0.5691(3) 1.1144(2) 0.92784(14) 0.0113(5) Uani 1 1 d .
C3 C 0.4041(3) 1.0812(2) 0.91937(14) 0.0111(5) Uani 1 1 d .
H3 H 0.3152 1.1290 0.9253 0.013 Uiso 1 1 calc R
C4 C 0.3729(3) 0.9760(2) 0.90192(13) 0.0105(5) Uani 1 1 d .
C5 C 1.1962(3) 0.9340(2) 0.89434(13) 0.0108(5) Uani 1 1 d .
C6 C 0.5050(3) 0.90858(19) 0.89144(13) 0.0099(5) Uani 1 1 d .
H6 H 0.4826 0.8369 0.8794 0.012 Uiso 1 1 calc R
C7 C 0.5028(3) 1.2894(2) 0.96159(14) 0.0153(5) Uani 1 1 d .
H7A H 0.4208 1.2592 0.9926 0.018 Uiso 1 1 calc R
H7B H 0.5574 1.3502 0.9868 0.018 Uiso 1 1 calc R
C8 C 0.5134(3) 1.38515(19) 0.85439(14) 0.0112(5) Uani 1 1 d .
C9 C 0.5831(3) 1.48121(19) 0.87633(14) 0.0118(5) Uani 1 1 d .
H9 H 0.5731 1.5067 0.9232 0.014 Uiso 1 1 calc R
C10 C 0.6676(3) 1.5388(2) 0.82773(14) 0.0117(5) Uani 1 1 d .
C11 C 0.6793(3) 1.4983(2) 0.75979(14) 0.0132(5) Uani 1 1 d .
H11 H 0.7382 1.5379 0.7270 0.016 Uiso 1 1 calc R
C12 C 0.5313(3) 1.35001(19) 0.78600(14) 0.0130(5) Uani 1 1 d .
H12 H 0.4850 1.2835 0.7720 0.016 Uiso 1 1 calc R
C13 C 0.7454(3) 1.64371(19) 0.84808(14) 0.0119(5) Uani 1 1 d .
C14 C 1.0537(4) 0.3834(3) 0.86849(19) 0.0301(7) Uani 1 1 d .
C15 C 1.0329(5) 0.3049(3) 0.8080(2) 0.0396(9) Uani 1 1 d .
H15A H 0.9985 0.2365 0.8263 0.059 Uiso 1 1 calc R
H15B H 1.1391 0.2968 0.7862 0.059 Uiso 1 1 calc R
H15C H 0.9477 0.3305 0.7722 0.059 Uiso 1 1 calc R
C16 C 1.1349(5) 0.5517(3) 0.91694(19) 0.0332(8) Uani 1 1 d .
H16A H 1.0276 0.5648 0.9368 0.050 Uiso 1 1 calc R
H16B H 1.1813 0.6187 0.9014 0.050 Uiso 1 1 calc R
H16C H 1.2122 0.5195 0.9534 0.050 Uiso 1 1 calc R
C17 C 1.1518(4) 0.5170(3) 0.78577(18) 0.0339(8) Uani 1 1 d .
H17A H 1.1563 0.4570 0.7532 0.051 Uiso 1 1 calc R
H17B H 1.2606 0.5521 0.7903 0.051 Uiso 1 1 calc R
H17C H 1.0666 0.5671 0.7670 0.051 Uiso 1 1 calc R

loop_
_atom_site_aniso_label
_atom_site_aniso_U_11
_atom_site_aniso_U_22
_atom_site_aniso_U_33
_atom_site_aniso_U_23
_atom_site_aniso_U_13
_atom_site_aniso_U_12
Cd1 0.00700(9) 0.00846(9) 0.01164(10) -0.00060(7) 0.00096(6) -0.00105(6)
O1 0.0138(9) 0.0099(9) 0.0214(10) -0.0008(8) -0.0021(7) -0.0034(7)
O2 0.0146(9) 0.0127(9) 0.0166(10) 0.0028(7) 0.0043(7) -0.0035(7)
O3 0.0238(10) 0.0114(9) 0.0222(11) -0.0026(8) 0.0073(8) -0.0077(7)
O4 0.0297(11) 0.0139(10) 0.0221(11) -0.0081(8) 0.0084(9) -0.0088(8)
O5 0.0110(8) 0.0129(9) 0.0206(10) -0.0027(8) 0.0011(7) -0.0026(7)
O6 0.0083(8) 0.0165(9) 0.0211(10) -0.0037(8) 0.0017(7) -0.0004(7)
O7 0.0335(11) 0.0158(10) 0.0141(10) -0.0013(8) -0.0025(8) 0.0042(8)
O8 0.0492(15) 0.0261(12) 0.0332(14) 0.0093(10) 0.0085(12) 0.0039(11)
N1 0.0088(9) 0.0128(10) 0.0123(11) 0.0016(8) 0.0015(8) -0.0001(8)
N2 0.0146(10) 0.0122(10) 0.0141(11) -0.0020(9) 0.0025(8) -0.0020(8)
N3 0.0290(14) 0.0286(14) 0.0271(15) 0.0051(12) -0.0015(11) 0.0059(11)
C1 0.0078(10) 0.0145(12) 0.0125(12) 0.0019(10) -0.0002(9) -0.0020(9)
C2 0.0116(11) 0.0119(12) 0.0103(12) 0.0004(9) -0.0007(9) -0.0024(9)
C3 0.0095(11) 0.0124(12) 0.0116(12) 0.0015(9) 0.0011(9) 0.0010(9)
C4 0.0095(11) 0.0130(12) 0.0091(11) 0.0026(9) 0.0017(9) -0.0008(9)
C5 0.0080(10) 0.0149(12) 0.0095(12) 0.0006(10) -0.0001(9) 0.0001(9)
C6 0.0102(11) 0.0090(11) 0.0103(12) 0.0001(9) 0.0001(9) -0.0018(9)
C7 0.0227(13) 0.0107(12) 0.0130(13) -0.0020(10) 0.0050(10) -0.0030(10)
C8 0.0105(11) 0.0090(11) 0.0143(13) 0.0014(10) 0.0029(9) 0.0001(9)
C9 0.0127(11) 0.0108(12) 0.0123(12) -0.0012(9) 0.0035(9) -0.0003(9)
C10 0.0105(11) 0.0095(11) 0.0149(13) 0.0009(10) 0.0002(9) -0.0002(9)
C11 0.0151(12) 0.0122(12) 0.0126(12) 0.0014(10) 0.0031(10) -0.0026(10)
C12 0.0136(11) 0.0084(11) 0.0169(13) 0.0001(10) 0.0014(10) -0.0012(9)
C13 0.0128(11) 0.0085(11) 0.0140(13) 0.0007(9) -0.0017(9) -0.0018(9)
C14 0.0262(16) 0.0305(17) 0.0328(19) 0.0042(15) -0.0036(14) 0.0061(13)
C15 0.042(2) 0.037(2) 0.038(2) -0.0085(17) -0.0077(17) 0.0059(16)
C16 0.0407(19) 0.0275(17) 0.0303(19) -0.0018(14) -0.0041(15) 0.0029(15)
C17 0.0325(17) 0.042(2) 0.0273(18) 0.0124(15) 0.0059(14) 0.0110(15)

loop_
_atom_type_symbol
_atom_type_description
_atom_type_scat_dispersion_real
_atom_type_scat_dispersion_imag
_atom_type_scat_source
C C 0.0033 0.0016 'International Tables Vol C Tables 4.2.6.8 and 6.1.1.4'
Cd Cd -0.8075 1.2024 'International Tables Vol C Tables 4.2.6.8 and 6.1.1.4'
N N 0.0061 0.0033 'International Tables Vol C Tables 4.2.6.8 and 6.1.1.4'
O O 0.0106 0.0060 'International Tables Vol C Tables 4.2.6.8 and 6.1.1.4'
H H 0.0000 0.0000 'International Tables Vol C Tables 4.2.6.8 and 6.1.1.4'

loop_
_geom_angle_atom_site_label_1
_geom_angle_atom_site_label_2
_geom_angle_atom_site_label_3
_geom_angle
_geom_angle_site_symmetry_1
_geom_angle_site_symmetry_3
O5 Cd1 O7 88.77(7) . .
O5 Cd1 N1 141.10(7) . .
O7 Cd1 N1 87.14(7) . .
O5 Cd1 O3 95.07(7) . .
O7 Cd1 O3 122.05(7) . .
N1 Cd1 O3 119.57(7) . .
O5 Cd1 N2 82.80(7) . 2_646
O7 Cd1 N2 159.01(7) . 2_646
N1 Cd1 N2 87.46(7) . 2_646
O3 Cd1 N2 78.00(7) . 2_646
O5 Cd1 O4 132.36(7) . .
O7 Cd1 O4 81.02(7) . .
N1 Cd1 O4 85.02(7) . .
O3 Cd1 O4 54.82(7) . .
N2 Cd1 O4 118.66(7) 2_646 .
O5 Cd1 O6 53.87(6) . .
O7 Cd1 O6 78.07(7) . .
N1 Cd1 O6 87.50(7) . .
O3 Cd1 O6 144.73(6) . .
N2 Cd1 O6 81.44(7) 2_646 .
O4 Cd1 O6 158.11(7) . .
O5 Cd1 C13 115.52(7) . 1_545
O7 Cd1 C13 102.18(8) . 1_545
N1 Cd1 C13 103.14(8) . 1_545
O3 Cd1 C13 27.48(7) . 1_545
N2 Cd1 C13 98.80(8) 2_646 1_545
O4 Cd1 C13 27.34(7) . 1_545
O6 Cd1 C13 169.36(7) . 1_545
C2 O1 C7 117.9(2) . .
C8 O2 C7 115.5(2) . .
C13 O3 Cd1 92.66(16) 1_545 .
C13 O4 Cd1 89.39(15) 1_545 .
C5 O5 Cd1 97.45(15) . .
C5 O6 Cd1 84.47(15) . .
Cd1 O7 HO7A 126.4 . .
Cd1 O7 HO7B 129.3 . .
HO7A O7 HO7B 103.7 . .
C1 N1 C6 119.2(2) . .
C1 N1 Cd1 117.63(16) . .
C6 N1 Cd1 123.15(17) . .
C11 N2 C12 117.7(2) . .
C11 N2 Cd1 125.64(17) . 2_656
C12 N2 Cd1 116.65(17) . 2_656
C14 N3 C17 124.7(3) . .
C14 N3 C16 116.7(3) . .
C17 N3 C16 118.5(3) . .
N1 C1 C2 122.5(2) . .
N1 C1 H1 118.7 . .
C2 C1 H1 118.7 . .
O1 C2 C1 114.8(2) . .
O1 C2 C3 126.2(2) . .
C1 C2 C3 118.9(2) . .
C4 C3 C2 118.1(2) . .
C4 C3 H3 121.0 . .
C2 C3 H3 121.0 . .
C3 C4 C6 119.8(2) . .
C3 C4 C5 120.7(2) . 1_455
C6 C4 C5 119.6(2) . 1_455
O5 C5 O6 124.2(2) . .
O5 C5 C4 117.7(2) . 1_655
O6 C5 C4 118.1(2) . 1_655
N1 C6 C4 121.5(2) . .
N1 C6 H6 119.3 . .
C4 C6 H6 119.3 . .
O2 C7 O1 110.9(2) . .
O2 C7 H7A 109.5 . .
O1 C7 H7A 109.5 . .
O2 C7 H7B 109.5 . .
O1 C7 H7B 109.5 . .
H7A C7 H7B 108.0 . .
C12 C8 O2 117.8(2) . .
C12 C8 C9 119.5(2) . .
O2 C8 C9 122.7(2) . .
C10 C9 C8 118.1(2) . .
C10 C9 H9 121.0 . .
C8 C9 H9 121.0 . .
C9 C10 C11 119.0(2) . .
C9 C10 C13 120.7(2) . .
C11 C10 C13 120.3(2) . .
N2 C11 C10 123.0(2) . .
N2 C11 H11 118.5 . .
C10 C11 H11 118.5 . .
N2 C12 C8 122.8(2) . .
N2 C12 H12 118.6 . .
C8 C12 H12 118.6 . .
O4 C13 O3 123.1(2) 1_565 1_565
O4 C13 C10 118.6(2) 1_565 .
O3 C13 C10 118.3(2) 1_565 .
O4 C13 Cd1 63.27(13) 1_565 1_565
O3 C13 Cd1 59.86(13) 1_565 1_565
C10 C13 Cd1 178.11(19) . 1_565
O8 C14 N3 120.4(3) . .
O8 C14 C15 120.7(3) . .
N3 C14 C15 118.9(3) . .
C14 C15 H15A 109.5 . .
C14 C15 H15B 109.5 . .
H15A C15 H15B 109.5 . .
C14 C15 H15C 109.5 . .
H15A C15 H15C 109.5 . .
H15B C15 H15C 109.5 . .
N3 C16 H16A 109.5 . .
N3 C16 H16B 109.5 . .
H16A C16 H16B 109.5 . .
N3 C16 H16C 109.5 . .
H16A C16 H16C 109.5 . .
H16B C16 H16C 109.5 . .
N3 C17 H17A 109.5 . .
N3 C17 H17B 109.5 . .
H17A C17 H17B 109.5 . .
N3 C17 H17C 109.5 . .
H17A C17 H17C 109.5 . .
H17B C17 H17C 109.5 . .

loop_
_geom_bond_atom_site_label_1
_geom_bond_atom_site_label_2
_geom_bond_distance
_geom_bond_site_symmetry_2
Cd1 O5 2.3041(18) .
Cd1 O7 2.302(2) .
Cd1 N1 2.331(2) .
Cd1 O3 2.3573(19) .
Cd1 N2 2.423(2) 2_646
Cd1 O4 2.432(2) .
Cd1 O6 2.5818(19) .
Cd1 C13 2.723(2) 1_545
O1 C2 1.367(3) .
O1 C7 1.410(3) .
O2 C8 1.384(3) .
O2 C7 1.411(3) .
O3 C13 1.258(3) 1_545
O4 C13 1.251(3) 1_545
O5 C5 1.256(3) .
O6 C5 1.265(3) .
O7 HO7A 0.8555 .
O7 HO7B 0.8273 .
O8 C14 1.239(4) .
N1 C1 1.332(3) .
N1 C6 1.343(3) .
N2 C11 1.341(3) .
N2 C12 1.345(3) .
N2 Cd1 2.423(2) 2_656
N3 C14 1.329(4) .
N3 C17 1.460(4) .
N3 C16 1.478(4) .
C1 C2 1.392(4) .
C1 H1 0.9500 .
C2 C3 1.390(3) .
C3 C4 1.391(4) .
C3 H3 0.9500 .
C4 C6 1.389(3) .
C4 C5 1.515(3) 1_455
C5 C4 1.515(3) 1_655
C6 H6 0.9500 .
C7 H7A 0.9900 .
C7 H7B 0.9900 .
C8 C12 1.381(4) .
C8 C9 1.390(3) .
C9 C10 1.389(4) .
C9 H9 0.9500 .
C10 C11 1.389(4) .
C10 C13 1.506(3) .
C11 H11 0.9500 .
C12 H12 0.9500 .
C13 O4 1.251(3) 1_565
C13 O3 1.258(3) 1_565
C13 Cd1 2.723(2) 1_565
C14 C15 1.513(5) .
C15 H15A 0.9800 .
C15 H15B 0.9800 .
C15 H15C 0.9800 .
C16 H16A 0.9800 .
C16 H16B 0.9800 .
C16 H16C 0.9800 .
C17 H17A 0.9800 .
C17 H17B 0.9800 .
C17 H17C 0.9800 .

loop_
_geom_hbond_atom_site_label_D
_geom_hbond_atom_site_label_H
_geom_hbond_atom_site_label_A
_geom_hbond_distance_DH
_geom_hbond_distance_HA
_geom_hbond_distance_DA
_geom_hbond_angle_DHA
_geom_hbond_site_symmetry_A
O7 HO7A O6 0.86 1.98 2.836(3) 174 3_777
O7 HO7B O8 0.83 1.87 2.670(3) 164 3_767

loop_
_geom_torsion_atom_site_label_1
_geom_torsion_atom_site_label_2
_geom_torsion_atom_site_label_3
_geom_torsion_atom_site_label_4
_geom_torsion
_geom_torsion_site_symmetry_1
_geom_torsion_site_symmetry_4
O5 Cd1 O3 C13 140.09(16) . 1_545
O7 Cd1 O3 C13 48.37(18) . 1_545
N1 Cd1 O3 C13 -58.34(18) . 1_545
N2 Cd1 O3 C13 -138.40(17) 2_646 1_545
O4 Cd1 O3 C13 0.18(15) . 1_545
O6 Cd1 O3 C13 165.95(14) . 1_545
O5 Cd1 O4 C13 -60.41(19) . 1_545
O7 Cd1 O4 C13 -140.42(17) . 1_545
N1 Cd1 O4 C13 131.70(17) . 1_545
O3 Cd1 O4 C13 -0.18(15) . 1_545
N2 Cd1 O4 C13 47.35(18) 2_646 1_545
O6 Cd1 O4 C13 -157.81(17) . 1_545
O7 Cd1 O5 C5 -74.90(16) . .
N1 Cd1 O5 C5 9.0(2) . .
O3 Cd1 O5 C5 163.03(16) . .
N2 Cd1 O5 C5 85.83(16) 2_646 .
O4 Cd1 O5 C5 -151.55(15) . .
O6 Cd1 O5 C5 1.20(14) . .
C13 Cd1 O5 C5 -177.82(15) 1_545 .
O5 Cd1 O6 C5 -1.19(14) . .
O7 Cd1 O6 C5 96.11(15) . .
N1 Cd1 O6 C5 -176.29(15) . .
O3 Cd1 O6 C5 -33.7(2) . .
N2 Cd1 O6 C5 -88.49(15) 2_646 .
O4 Cd1 O6 C5 113.7(2) . .
C13 Cd1 O6 C5 3.6(5) 1_545 .
O5 Cd1 N1 C1 -7.3(2) . .
O7 Cd1 N1 C1 77.21(19) . .
O3 Cd1 N1 C1 -157.16(17) . .
N2 Cd1 N1 C1 -82.49(19) 2_646 .
O4 Cd1 N1 C1 158.44(19) . .
O6 Cd1 N1 C1 -0.96(19) . .
C13 Cd1 N1 C1 179.06(18) 1_545 .
O5 Cd1 N1 C6 173.52(17) . .
O7 Cd1 N1 C6 -102.0(2) . .
O3 Cd1 N1 C6 23.6(2) . .
N2 Cd1 N1 C6 98.3(2) 2_646 .
O4 Cd1 N1 C6 -20.8(2) . .
O6 Cd1 N1 C6 179.8(2) . .
C13 Cd1 N1 C6 -0.2(2) 1_545 .
C6 N1 C1 C2 -0.6(4) . .
Cd1 N1 C1 C2 -179.87(19) . .
C7 O1 C2 C1 180.0(2) . .
C7 O1 C2 C3 -1.5(4) . .
N1 C1 C2 O1 177.5(2) . .
N1 C1 C2 C3 -1.1(4) . .
O1 C2 C3 C4 -176.1(2) . .
C1 C2 C3 C4 2.3(4) . .
C2 C3 C4 C6 -1.9(4) . .
C2 C3 C4 C5 178.0(2) . 1_455
Cd1 O5 C5 O6 -2.4(3) . .
Cd1 O5 C5 C4 177.58(19) . 1_655
Cd1 O6 C5 O5 2.1(3) . .
Cd1 O6 C5 C4 -177.8(2) . 1_655
C1 N1 C6 C4 1.1(4) . .
Cd1 N1 C6 C4 -179.74(18) . .
C3 C4 C6 N1 0.2(4) . .
C5 C4 C6 N1 -179.7(2) 1_455 .
C8 O2 C7 O1 -70.3(3) . .
C2 O1 C7 O2 -72.3(3) . .
C7 O2 C8 C12 122.0(2) . .
C7 O2 C8 C9 -60.9(3) . .
C12 C8 C9 C10 0.5(4) . .
O2 C8 C9 C10 -176.5(2) . .
C8 C9 C10 C11 -0.1(4) . .
C8 C9 C10 C13 179.8(2) . .
C12 N2 C11 C10 -1.3(4) . .
Cd1 N2 C11 C10 175.94(19) 2_656 .
C9 C10 C11 N2 0.5(4) . .
C13 C10 C11 N2 -179.4(2) . .
C11 N2 C12 C8 1.7(4) . .
Cd1 N2 C12 C8 -175.81(19) 2_656 .
O2 C8 C12 N2 175.9(2) . .
C9 C8 C12 N2 -1.3(4) . .
C11 C10 C13 O4 163.5(3) . 1_565
C9 C10 C13 O3 163.7(2) . 1_565
C11 C10 C13 O3 -16.5(4) . 1_565
C17 N3 C14 O8 -178.4(3) . .
C16 N3 C14 O8 3.0(5) . .
C17 N3 C14 C15 1.0(5) . .
C16 N3 C14 C15 -177.5(3) . .
N1 O1 O2 N2 -82.89(10) . .
